data_7043152
loop_
_publ_author_name
'Zhai, Lu'
'Liu, Xiao'
'Zhang, Wen-Wei'
'Zuo, Jing-Lin'
'Yang, Zhu Xi'
'Ren, Xiaoming'

_publ_section_title
;
 Intense greenish phosphorescence emission under ambient condition in a
 two&#x2212;dimensional lead(II) coordination polymer with
 1,1'-ethynebenzene-3, 3', 5, 5'&#x2212;tetracarboxylate ligand
;
_journal_name_full 'Dalton Trans.'
_journal_paper_doi 10.1039/C7DT01626C
_journal_year 2017
_chemical_formula_sum 'C24 H24 O11 Pb2 S3'
_chemical_formula_weight 998.99
_space_group_crystal_system monoclinic
_space_group_IT_number 12
_space_group_name_Hall '-C 2y'
_space_group_name_H-M_alt 'C 1 2/m 1'
_symmetry_space_group_name_Hall '-C 2y'
_symmetry_space_group_name_H-M 'C 1 2/m 1'
_atom_sites_solution_hydrogens mixed
_audit_creation_method SHELXL-2014/7
_audit_update_record
;
2016-09-21 deposited with the CCDC.
2017-05-29 downloaded from the CCDC.
;
_cell_angle_alpha 90
_cell_angle_beta 92.954(2)
_cell_angle_gamma 90
_cell_formula_units_Z 4
_cell_length_a 32.541(3)
_cell_length_b 10.2204(8)
_cell_length_c 8.0517(7)
_cell_measurement_reflns_used 9892
_cell_measurement_temperature 123(2)
_cell_measurement_theta_max 27.57
_cell_measurement_theta_min 2.88
_cell_volume 2674.3(4)
_computing_cell_refinement 'Bruker SAINT'
_computing_data_collection 'Bruker APEX2'
_computing_data_reduction 'Bruker SAINT'
_computing_molecular_graphics 'Bruker SHELXTL'
_computing_publication_material 'Bruker SHELXTL'
_computing_structure_refinement 'SHELXL-2014 (Sheldrick 2014)'
_computing_structure_solution 'SHELXS-97 (Sheldrick 2008)'
_diffrn_ambient_temperature 123(2)
_diffrn_measured_fraction_theta_full 0.988
_diffrn_measured_fraction_theta_max 0.983
_diffrn_measurement_device_type 'Bruker APEX-II CCD'
_diffrn_measurement_method '\f and \w scans'
_diffrn_radiation_type MoK\a
_diffrn_radiation_wavelength 0.71073
_diffrn_reflns_av_R_equivalents 0.0361
_diffrn_reflns_av_unetI/netI 0.0320
_diffrn_reflns_Laue_measured_fraction_full 0.988
_diffrn_reflns_Laue_measured_fraction_max 0.983
_diffrn_reflns_limit_h_max 42
_diffrn_reflns_limit_h_min -42
_diffrn_reflns_limit_k_max 13
_diffrn_reflns_limit_k_min -13
_diffrn_reflns_limit_l_max 10
_diffrn_reflns_limit_l_min -10
_diffrn_reflns_number 14484
_diffrn_reflns_point_group_measured_fraction_full 0.988
_diffrn_reflns_point_group_measured_fraction_max 0.983
_diffrn_reflns_theta_full 25.242
_diffrn_reflns_theta_max 27.565
_diffrn_reflns_theta_min 2.884
_diffrn_standards_number 0
_exptl_absorpt_coefficient_mu 12.870
_exptl_absorpt_correction_T_max 0.965
_exptl_absorpt_correction_T_min 0.876
_exptl_absorpt_correction_type multi-scan
_exptl_absorpt_process_details sadabs
_exptl_crystal_density_diffrn 2.481
_exptl_crystal_F_000 1872
_exptl_crystal_size_max 0.270
_exptl_crystal_size_mid 0.210
_exptl_crystal_size_min 0.180
_refine_diff_density_max 2.705
_refine_diff_density_min -3.765
_refine_diff_density_rms 0.589
_refine_ls_extinction_method none
_refine_ls_goodness_of_fit_ref 1.096
_refine_ls_hydrogen_treatment constr
_refine_ls_matrix_type full
_refine_ls_number_parameters 229
_refine_ls_number_reflns 3208
_refine_ls_number_restraints 96
_refine_ls_restrained_S_all 1.107
_refine_ls_R_factor_all 0.0639
_refine_ls_R_factor_gt 0.0611
_refine_ls_shift/su_max 0.001
_refine_ls_shift/su_mean 0.000
_refine_ls_structure_factor_coef Fsqd
_refine_ls_weighting_details 'w=1/[\s^2^(Fo^2^)+(0.1491P)^2^+64.9865P] where P=(Fo^2^+2Fc^2^)/3'
_refine_ls_weighting_scheme calc
_refine_ls_wR_factor_gt 0.2014
_refine_ls_wR_factor_ref 0.2060
_reflns_Friedel_coverage 0.000
_reflns_number_gt 3002
_reflns_number_total 3208
_reflns_threshold_expression 'I > 2\s(I)'
_cod_data_source_file c7dt01626c2.cif
_cod_data_source_block pb
_cod_database_code 7043152
_shelx_shelxl_version_number 2014/7
_shelx_space_group_comment
;
The symmetry employed for this shelxl refinement is uniquely defined
by the following loop, which should always be used as a source of
symmetry information in preference to the above space-group names.
They are only intended as comments.
;
_shelx_estimated_absorpt_t_min 0.129
_shelx_estimated_absorpt_t_max 0.205

loop_
_space_group_symop_operation_xyz
'x, y, z'
'-x, y, -z'
'x+1/2, y+1/2, z'
'-x+1/2, y+1/2, -z'
'-x, -y, -z'
'x, -y, z'
'-x+1/2, -y+1/2, -z'
'x+1/2, -y+1/2, z'

loop_
_atom_site_label
_atom_site_type_symbol
_atom_site_fract_x
_atom_site_fract_y
_atom_site_fract_z
_atom_site_U_iso_or_equiv
_atom_site_adp_type
_atom_site_occupancy
_atom_site_site_symmetry_order
_atom_site_calc_flag
_atom_site_refinement_flags_posn
_atom_site_refinement_flags_adp
_atom_site_refinement_flags_occupancy
_atom_site_disorder_assembly
_atom_site_disorder_group
Pb1 Pb 0.63088(2) 1.0000 0.75758(6) 0.0256(2) Uani 1 2 d S T P A .
Pb2 Pb 0.35417(2) 1.0000 -0.26376(6) 0.0213(2) Uani 1 2 d S T P . .
S1 S 0.2638(2) 1.1106(8) -0.1266(9) 0.0434(14) Uani 0.5 1 d . U P . .
S2 S 0.7326(3) 0.8979(13) 0.6296(12) 0.074(2) Uani 0.5 1 d . U P A .
S3 S 0.5317(2) 1.0000 0.6090(10) 0.0294(14) Uani 0.5 2 d S TU P A 1
S3' S 0.5227(3) 1.0000 0.9077(11) 0.0376(17) Uani 0.5 2 d S TU P A 2
O1 O 0.6545(3) 0.7442(8) 0.6939(12) 0.042(2) Uani 1 1 d . . . . .
O2 O 0.6080(3) 0.8501(7) 0.5372(11) 0.0333(18) Uani 1 1 d . . . . .
O3 O 0.3883(3) 0.8512(7) -0.0608(11) 0.0339(18) Uani 1 1 d . . . . .
O4 O 0.3389(3) 0.7427(8) -0.2017(11) 0.0365(19) Uani 1 1 d . . . . .
O5 O 0.2941(4) 1.0000 -0.0898(19) 0.043(3) Uani 1 2 d S T P . .
O6 O 0.5551(4) 1.0000 0.7661(16) 0.043(3) Uani 1 2 d S T P . .
O7 O 0.7011(4) 1.0000 0.570(2) 0.068(5) Uani 1 2 d S T P . .
C1 C 0.6256(3) 0.7456(9) 0.5903(12) 0.0225(19) Uani 1 1 d . . . . .
C2 C 0.6069(3) 0.6181(8) 0.5273(11) 0.0161(16) Uani 1 1 d . . . . .
C3 C 0.6253(4) 0.5000 0.5793(17) 0.019(3) Uani 1 2 d S T P . .
H3 H 0.6499 0.5000 0.6487 0.023 Uiso 1 2 calc R U P . .
C4 C 0.5717(3) 0.6177(10) 0.4241(12) 0.0220(19) Uani 1 1 d . . . . .
H4 H 0.5605 0.6983 0.3843 0.026 Uiso 1 1 calc R U . . .
C5 C 0.5525(4) 0.5000 0.3774(18) 0.021(3) Uani 1 2 d S T P . .
C6 C 0.5141(5) 0.5000 0.2798(19) 0.023(3) Uani 1 2 d S T P . .
C7 C 0.4814(5) 0.5000 0.2065(19) 0.025(3) Uani 1 2 d S T P . .
C8 C 0.4424(4) 0.5000 0.1083(17) 0.019(2) Uani 1 2 d S T P . .
C9 C 0.4250(3) 0.6179(10) 0.0587(12) 0.0213(18) Uani 1 1 d . . . . .
H9 H 0.4375 0.6979 0.0939 0.026 Uiso 1 1 calc R U . . .
C10 C 0.3892(3) 0.6189(8) -0.0427(11) 0.0166(17) Uani 1 1 d . . . . .
C11 C 0.3710(4) 0.5000 -0.0975(16) 0.019(2) Uani 1 2 d S T P . .
H11 H 0.3470 0.5000 -0.1698 0.023 Uiso 1 2 calc R U P . .
C12 C 0.3703(3) 0.7452(10) -0.1065(12) 0.0218(19) Uani 1 1 d . . . . .
C13 C 0.2643(9) 1.213(3) 0.054(4) 0.052(5) Uani 0.5 1 d . U P . .
H13A H 0.2914 1.2462 0.0393 0.078 Uiso 0.5 1 d R U P . .
H13B H 0.2633 1.1218 0.0243 0.078 Uiso 0.5 1 d R U P . .
H13C H 0.2577 1.2225 0.1681 0.078 Uiso 0.5 1 d R U P . .
C14 C 0.2159(8) 1.0000 -0.094(3) 0.063(4) Uani 1 2 d S TU P . .
H14A H 0.2085 0.9444 -0.1787 0.076 Uiso 0.5 1 d R U P . .
H14B H 0.2200 0.9644 0.0111 0.076 Uiso 0.5 1 d R U P . .
H14C H 0.1942 1.0710 -0.0881 0.076 Uiso 0.5 1 d R U P . .
C15 C 0.7377(12) 0.779(4) 0.465(5) 0.073(5) Uani 0.5 1 d . U P . .
H15A H 0.7122 0.7564 0.5127 0.109 Uiso 0.5 1 d R U P A .
H15B H 0.7357 0.7617 0.3478 0.109 Uiso 0.5 1 d R U P . .
H15C H 0.7433 0.8704 0.4834 0.109 Uiso 0.5 1 d R U P . .
C17 C 0.4959(8) 1.129(3) 0.621(3) 0.042(4) Uani 0.5 1 d . U P A 1
H17A H 0.4729 1.0964 0.5538 0.062 Uiso 0.5 1 d R U P A 1
H17B H 0.5038 1.2131 0.5803 0.062 Uiso 0.5 1 d R U P A 1
H17C H 0.4883 1.1371 0.7342 0.062 Uiso 0.5 1 d R U P A 1
C17' C 0.4867(9) 1.130(3) 0.872(4) 0.045(4) Uani 0.5 1 d . U P A 2
H17D H 0.4651 1.1207 0.9479 0.068 Uiso 0.5 1 d R U P A 2
H17E H 0.4751 1.1272 0.7598 0.068 Uiso 0.5 1 d R U P A 2
H17F H 0.5005 1.2118 0.8911 0.068 Uiso 0.5 1 d R U P A 2
C16 C 0.7810 1.0000 0.5825 0.131 Uani 1 2 d S TU P . .
H16A H 0.7830 1.0682 0.6645 0.157 Uiso 0.5 1 d R U P A .
H16B H 0.8051 0.9457 0.5930 0.157 Uiso 0.5 1 d R U P . .
H16C H 0.7790 1.0382 0.4734 0.157 Uiso 0.5 1 d R U P . .

loop_
_atom_site_aniso_label
_atom_site_aniso_U_11
_atom_site_aniso_U_22
_atom_site_aniso_U_33
_atom_site_aniso_U_23
_atom_site_aniso_U_13
_atom_site_aniso_U_12
Pb1 0.0413(4) 0.0131(3) 0.0220(3) 0.000 -0.0032(2) 0.000
Pb2 0.0294(4) 0.0131(3) 0.0210(3) 0.000 -0.0021(2) 0.000
S1 0.037(3) 0.049(3) 0.044(3) 0.000(3) 0.000(2) 0.010(3)
S2 0.067(4) 0.094(5) 0.060(4) -0.003(4) 0.002(3) 0.030(4)
S3 0.026(3) 0.029(3) 0.033(3) 0.000 -0.001(3) 0.000
S3' 0.034(3) 0.043(4) 0.036(4) 0.000 0.003(3) 0.000
O1 0.046(5) 0.021(4) 0.057(5) -0.005(4) -0.029(4) -0.001(4)
O2 0.048(5) 0.005(3) 0.045(4) -0.006(3) -0.014(4) 0.002(3)
O3 0.049(5) 0.007(3) 0.045(5) 0.000(3) -0.010(4) -0.002(3)
O4 0.048(5) 0.016(3) 0.044(5) 0.005(3) -0.017(4) 0.003(3)
O5 0.035(6) 0.030(6) 0.064(9) 0.000 0.001(6) 0.000
O6 0.044(7) 0.048(7) 0.038(6) 0.000 0.002(6) 0.000
O7 0.024(6) 0.107(15) 0.072(11) 0.000 0.001(7) 0.000
C1 0.037(5) 0.011(4) 0.020(4) -0.005(3) 0.005(4) -0.002(4)
C2 0.023(4) 0.007(4) 0.018(4) -0.001(3) 0.003(3) 0.001(3)
C3 0.012(5) 0.017(6) 0.028(6) 0.000 -0.008(5) 0.000
C4 0.026(4) 0.016(4) 0.024(4) -0.002(4) -0.003(4) 0.007(4)
C5 0.016(6) 0.025(7) 0.024(6) 0.000 0.002(5) 0.000
C6 0.022(6) 0.020(7) 0.028(7) 0.000 0.000(5) 0.000
C7 0.034(8) 0.012(6) 0.027(7) 0.000 -0.006(6) 0.000
C8 0.013(5) 0.018(6) 0.026(6) 0.000 0.002(5) 0.000
C9 0.017(4) 0.016(4) 0.030(5) -0.002(4) -0.006(4) -0.003(3)
C10 0.019(4) 0.008(4) 0.023(4) 0.000(3) 0.000(3) -0.004(3)
C11 0.025(6) 0.017(6) 0.015(5) 0.000 0.001(5) 0.000
C12 0.027(5) 0.014(4) 0.025(4) -0.004(4) -0.001(4) -0.002(4)
C13 0.051(7) 0.053(7) 0.051(7) -0.003(6) -0.001(6) 0.005(7)
C14 0.053(7) 0.075(7) 0.062(7) 0.000 0.004(6) 0.000
C15 0.068(8) 0.084(8) 0.066(8) -0.002(7) 0.001(7) 0.020(7)
C17 0.041(7) 0.042(7) 0.042(7) 0.001(6) -0.002(6) 0.007(6)
C17' 0.043(7) 0.041(7) 0.052(7) -0.001(6) 0.005(6) 0.003(6)
C16 0.126 0.138 0.128 0.000 0.004 0.000

loop_
_atom_type_symbol
_atom_type_description
_atom_type_scat_dispersion_real
_atom_type_scat_dispersion_imag
_atom_type_scat_source
C C 0.0033 0.0016 'International Tables Vol C Tables 4.2.6.8 and 6.1.1.4'
H H 0.0000 0.0000 'International Tables Vol C Tables 4.2.6.8 and 6.1.1.4'
O O 0.0106 0.0060 'International Tables Vol C Tables 4.2.6.8 and 6.1.1.4'
Pb Pb -3.3944 10.1111 'International Tables Vol C Tables 4.2.6.8 and 6.1.1.4'
S S 0.1246 0.1234 'International Tables Vol C Tables 4.2.6.8 and 6.1.1.4'

loop_
_geom_angle_atom_site_label_1
_geom_angle_atom_site_label_2
_geom_angle_atom_site_label_3
_geom_angle
_geom_angle_site_symmetry_1
_geom_angle_site_symmetry_3
O2 Pb1 O2 78.1(4) 6_575 .
O2 Pb1 O6 75.6(3) 6_575 .
O2 Pb1 O6 75.6(3) . .
O2 Pb1 O7 80.5(3) 6_575 .
O2 Pb1 O7 80.5(3) . .
O6 Pb1 O7 149.0(5) . .
O3 Pb2 O3 76.5(4) . 6_575
O3 Pb2 O5 88.1(3) . .
O3 Pb2 O5 88.1(3) 6_575 .
O3 Pb2 O4 50.3(2) . .
O3 Pb2 O4 123.8(3) 6_575 .
O5 Pb2 O4 74.8(2) . .
O3 Pb2 O4 123.8(3) . 6_575
O3 Pb2 O4 50.3(2) 6_575 6_575
O5 Pb2 O4 74.9(2) . 6_575
O4 Pb2 O4 149.3(4) . 6_575
O5 S1 C13 107.3(12) . .
O5 S1 C14 93.3(7) . .
C13 S1 C14 101.5(13) . .
O5 S1 C13 149.9(11) . 7_575
C13 S1 C13 42.6(16) . 7_575
C14 S1 C13 95.5(10) . 7_575
O5 S1 S1 41.9(5) . 6_575
C13 S1 S1 125.7(11) . 6_575
C14 S1 S1 54.7(5) . 6_575
C13 S1 S1 148.4(9) 7_575 6_575
O5 S1 H13B 85.3 . .
C13 S1 H13B 30.3 . .
C14 S1 H13B 82.4 . .
C13 S1 H13B 67.5 7_575 .
S1 S1 H13B 95.4 6_575 .
O7 S2 C15 108.3(14) . .
O7 S2 C16 96.3(8) . .
C15 S2 C16 96.4(15) . .
O7 S2 S2 46.8(6) . 6_575
C15 S2 S2 132.1(14) . 6_575
C16 S2 S2 57.5(3) . 6_575
O7 S2 C15 138.9(13) . 7_666
C15 S2 C15 31(2) . 7_666
C16 S2 C15 89.9(12) . 7_666
S2 S2 C15 145.1(12) 6_575 7_666
O7 S2 H15A 99.1 . .
C15 S2 H15A 30.6 . .
C16 S2 H15A 126.9 . .
S2 S2 H15A 142.1 6_575 .
C15 S2 H15A 47.8 7_666 .
O7 S2 H15C 94.1 . .
C15 S2 H15C 30.4 . .
C16 S2 H15C 71.2 . .
S2 S2 H15C 102.7 6_575 .
C15 S2 H15C 49.9 7_666 .
H15A S2 H15C 57.3 . .
O6 S3 C17 105.7(10) . .
O6 S3 C17 105.7(10) . 6_575
C17 S3 C17 96.6(19) . 6_575
O6 S3' C17' 109.7(11) . 6_575
O6 S3' C17' 109.8(10) . .
C17' S3' C17' 96(2) 6_575 .
O6 S3' S3' 177.9(9) . 5_677
C17' S3' S3' 69.0(10) 6_575 5_677
C17' S3' S3' 69.0(10) . 5_677
O6 S3' C17' 133.4(8) . 2_657
C17' S3' C17' 116.8(10) 6_575 2_657
C17' S3' C17' 64.8(16) . 2_657
S3' S3' C17' 47.8(8) 5_677 2_657
O6 S3' C17' 133.4(8) . 5_677
C17' S3' C17' 64.8(16) 6_575 5_677
C17' S3' C17' 116.8(10) . 5_677
S3' S3' C17' 47.8(8) 5_677 5_677
C17' S3' C17' 72.3(15) 2_657 5_677
C1 O2 Pb1 99.6(6) . .
C12 O3 Pb2 98.6(6) . .
C12 O4 Pb2 86.7(6) . .
S1 O5 S1 96.2(10) 6_575 .
S1 O5 Pb2 114.5(7) 6_575 .
S1 O5 Pb2 114.5(7) . .
S3 O6 Pb1 117.2(8) . .
S3' O6 Pb1 135.9(8) . .
S2 O7 S2 86.5(13) 6_575 .
S2 O7 Pb1 112.7(9) 6_575 .
S2 O7 Pb1 112.7(9) . .
O1 C1 O2 123.7(9) . .
O1 C1 C2 119.9(9) . .
O2 C1 C2 116.3(8) . .
C4 C2 C3 120.4(9) . .
C4 C2 C1 120.7(8) . .
C3 C2 C1 118.9(8) . .
C2 C3 C2 118.8(11) . 6_565
C2 C3 H3 120.6 . .
C2 C3 H3 120.6 6_565 .
C2 C4 C5 120.7(9) . .
C2 C4 H4 119.7 . .
C5 C4 H4 119.7 . .
C4 C5 C4 118.7(12) 6_565 .
C4 C5 C6 120.7(6) 6_565 .
C4 C5 C6 120.7(6) . .
C7 C6 C5 176.7(18) . .
C6 C7 C8 177.0(18) . .
C9 C8 C9 121.4(12) . 6_565
C9 C8 C7 119.2(6) . .
C9 C8 C7 119.2(6) 6_565 .
C8 C9 C10 119.7(9) . .
C8 C9 H9 120.1 . .
C10 C9 H9 120.1 . .
C9 C10 C11 120.2(9) . .
C9 C10 C12 121.4(8) . .
C11 C10 C12 118.2(8) . .
C10 C11 C10 118.7(12) 6_565 .
C10 C11 H11 120.7 6_565 .
C10 C11 H11 120.7 . .
O4 C12 O3 122.9(9) . .
O4 C12 C10 119.9(9) . .
O3 C12 C10 117.2(8) . .
C13 C13 S1 81(3) 7_575 .
C13 C13 S1 56(2) 7_575 7_575
S1 C13 S1 137.4(16) . 7_575
C13 C13 H13A 107.6 7_575 .
S1 C13 H13A 94.4 . .
S1 C13 H13A 98.2 7_575 .
C13 C13 H13B 110.3 7_575 .
S1 C13 H13B 40.0 . .
S1 C13 H13B 152.2 7_575 .
H13A C13 H13B 109.5 . .
C13 C13 H13C 110.5 7_575 .
S1 C13 H13C 147.8 . .
S1 C13 H13C 61.7 7_575 .
H13A C13 H13C 109.5 . .
H13B C13 H13C 109.5 . .
S1 C14 S1 70.6(9) . 6_575
S1 C14 H14A 116.1 . .
S1 C14 H14A 73.7 6_575 .
S1 C14 H14B 105.8 . .
S1 C14 H14B 79.5 6_575 .
H14A C14 H14B 117.4 . .
S1 C14 H14C 98.9 . .
S1 C14 H14C 168.8 6_575 .
H14A C14 H14C 108.8 . .
H14B C14 H14C 108.0 . .
C15 C15 S2 94(5) 7_666 .
C15 C15 S2 55(4) 7_666 7_666
S2 C15 S2 149(2) . 7_666
C15 C15 H15A 106.3 7_666 .
S2 C15 H15A 75.9 . .
S2 C15 H15A 110.1 7_666 .
C15 C15 H15B 113.8 7_666 .
S2 C15 H15B 147.2 . .
S2 C15 H15B 61.1 7_666 .
H15A C15 H15B 109.5 . .
C15 C15 H15C 108.3 7_666 .
S2 C15 H15C 42.3 . .
S2 C15 H15C 140.1 7_666 .
H15A C15 H15C 109.5 . .
H15B C15 H15C 109.5 . .
S3 C17 C17 79.8(13) . 2_656
S3 C17 H17A 102.0 . .
C17 C17 H17A 65.5 2_656 .
S3 C17 H17B 117.4 . .
C17 C17 H17B 67.2 2_656 .
H17A C17 H17B 109.5 . .
S3 C17 H17C 108.7 . .
C17 C17 H17C 171.2 2_656 .
H17A C17 H17C 109.5 . .
H17B C17 H17C 109.5 . .
S3' C17' S3' 63.2(10) . 5_677
S3' C17' H17D 108.8 . .
S3' C17' H17D 46.0 5_677 .
S3' C17' H17E 110.8 . .
S3' C17' H17E 131.5 5_677 .
H17D C17' H17E 109.5 . .
S3' C17' H17F 108.9 . .
S3' C17' H17F 118.0 5_677 .
H17D C17' H17F 109.5 . .
H17E C17' H17F 109.5 . .
S2 C16 S2 65.0(6) . 6_575
S2 C16 H16A 106.4 . .
S2 C16 H16A 60.2 6_575 .
S2 C16 H16B 109.8 . .
S2 C16 H16B 163.6 6_575 .
H16A C16 H16B 109.4 . .
S2 C16 H16C 112.3 . .
S2 C16 H16C 86.7 6_575 .
H16A C16 H16C 109.4 . .
H16B C16 H16C 109.4 . .

loop_
_geom_bond_atom_site_label_1
_geom_bond_atom_site_label_2
_geom_bond_distance
_geom_bond_site_symmetry_2
Pb1 O2 2.432(8) 6_575
Pb1 O2 2.432(8) .
Pb1 O6 2.471(14) .
Pb1 O7 2.801(16) .
Pb2 O3 2.456(8) .
Pb2 O3 2.456(8) 6_575
Pb2 O5 2.462(14) .
Pb2 O4 2.727(8) .
Pb2 O4 2.727(8) 6_575
S1 O5 1.518(11) .
S1 C13 1.79(3) .
S1 C14 1.96(2) .
S1 C13 2.12(3) 7_575
S1 S1 2.260(16) 6_575
S1 H13B 1.2212 .
S2 O7 1.524(14) .
S2 C15 1.81(4) .
S2 C16 1.943(12) .
S2 S2 2.09(3) 6_575
S2 C15 2.21(4) 7_666
S2 H15A 1.8308 .
S2 H15C 1.2758 .
S3 O6 1.442(15) .
S3 C17 1.77(3) .
S3 C17 1.77(3) 6_575
S3' O6 1.591(16) .
S3' C17' 1.79(3) 6_575
S3' C17' 1.79(3) .
S3' S3' 2.151(17) 5_677
S3' C17' 2.25(3) 2_657
S3' C17' 2.25(3) 5_677
O1 C1 1.225(13) .
O2 C1 1.275(12) .
O3 C12 1.276(12) .
O4 C12 1.246(13) .
O5 S1 1.518(11) 6_575
O7 S2 1.524(14) 6_575
C1 C2 1.514(12) .
C2 C4 1.380(13) .
C2 C3 1.402(10) .
C3 C2 1.402(10) 6_565
C3 H3 0.9500 .
C4 C5 1.399(12) .
C4 H4 0.9500 .
C5 C4 1.399(12) 6_565
C5 C6 1.440(19) .
C6 C7 1.19(2) .
C7 C8 1.46(2) .
C8 C9 1.381(12) .
C8 C9 1.381(12) 6_565
C9 C10 1.387(12) .
C9 H9 0.9500 .
C10 C11 1.413(11) .
C10 C12 1.508(13) .
C11 C10 1.413(11) 6_565
C11 H11 0.9500 .
C13 C13 1.45(6) 7_575
C13 S1 2.12(3) 7_575
C13 H13A 0.9600 .
C13 H13B 0.9600 .
C13 H13C 0.9600 .
C14 S1 1.96(2) 6_575
C14 H14A 0.9117 .
C14 H14B 0.9230 .
C14 H14C 1.0152 .
C15 C15 1.13(7) 7_666
C15 S2 2.21(4) 7_666
C15 H15A 0.9600 .
C15 H15B 0.9600 .
C15 H15C 0.9600 .
C17 C17 1.98(5) 2_656
C17 H17A 0.9600 .
C17 H17B 0.9600 .
C17 H17C 0.9600 .
C17' S3' 2.25(3) 5_677
C17' H17D 0.9600 .
C17' H17E 0.9600 .
C17' H17F 0.9600 .
C16 S2 1.943(12) 6_575
C16 H16A 0.9600 .
C16 H16B 0.9610 .
C16 H16C 0.9604 .

loop_
_geom_torsion_atom_site_label_1
_geom_torsion_atom_site_label_2
_geom_torsion_atom_site_label_3
_geom_torsion_atom_site_label_4
_geom_torsion
_geom_torsion_site_symmetry_1
_geom_torsion_site_symmetry_4
C13 S1 O5 S1 124.6(13) . 6_575
C14 S1 O5 S1 21.4(11) . 6_575
C13 S1 O5 S1 128(2) 7_575 6_575
C13 S1 O5 Pb2 -114.9(13) . .
C14 S1 O5 Pb2 141.9(9) . .
C13 S1 O5 Pb2 -111(2) 7_575 .
S1 S1 O5 Pb2 120.6(12) 6_575 .
C17 S3 O6 Pb1 -129.1(10) . .
C17 S3 O6 Pb1 129.1(10) 6_575 .
C17' S3' O6 Pb1 -127.9(11) 6_575 .
C17' S3' O6 Pb1 127.9(11) . .
C17' S3' O6 Pb1 54.3(12) 2_657 .
C17' S3' O6 Pb1 -54.3(12) 5_677 .
C15 S2 O7 S2 -131.1(17) . 6_575
C16 S2 O7 S2 -32.2(10) . 6_575
C15 S2 O7 S2 -129(2) 7_666 6_575
C15 S2 O7 Pb1 115.8(17) . .
C16 S2 O7 Pb1 -145.3(5) . .
S2 S2 O7 Pb1 -113.1(11) 6_575 .
C15 S2 O7 Pb1 117(2) 7_666 .
Pb1 O2 C1 O1 -18.6(12) . .
Pb1 O2 C1 C2 157.2(7) . .
O1 C1 C2 C4 173.2(10) . .
O2 C1 C2 C4 -2.8(13) . .
O1 C1 C2 C3 -5.0(15) . .
O2 C1 C2 C3 179.0(11) . .
C4 C2 C3 C2 -1.2(19) . 6_565
C1 C2 C3 C2 177.0(8) . 6_565
C3 C2 C4 C5 3.7(16) . .
C1 C2 C4 C5 -174.4(10) . .
C2 C4 C5 C4 -6(2) . 6_565
C2 C4 C5 C6 175.4(11) . .
C9 C8 C9 C10 0(2) 6_565 .
C7 C8 C9 C10 176.2(11) . .
C8 C9 C10 C11 -1.1(16) . .
C8 C9 C10 C12 -177.0(10) . .
C9 C10 C11 C10 2.0(18) . 6_565
C12 C10 C11 C10 178.0(8) . 6_565
Pb2 O4 C12 O3 12.1(11) . .
Pb2 O4 C12 C10 -166.7(8) . .
Pb2 O3 C12 O4 -13.6(12) . .
Pb2 O3 C12 C10 165.3(7) . .
C9 C10 C12 O4 177.7(10) . .
C11 C10 C12 O4 1.7(14) . .
C9 C10 C12 O3 -1.2(14) . .
C11 C10 C12 O3 -177.2(10) . .
O5 S1 C13 C13 177(2) . 7_575
C14 S1 C13 C13 -86(3) . 7_575
S1 S1 C13 C13 -140(2) 6_575 7_575
O5 S1 C13 S1 177(2) . 7_575
C14 S1 C13 S1 -86(3) . 7_575
C13 S1 C13 S1 0.003(6) 7_575 7_575
S1 S1 C13 S1 -140(2) 6_575 7_575
O7 S2 C15 C15 178(4) . 7_666
C16 S2 C15 C15 79(5) . 7_666
S2 S2 C15 C15 130(4) 6_575 7_666
O7 S2 C15 S2 178(4) . 7_666
C16 S2 C15 S2 79(5) . 7_666
S2 S2 C15 S2 130(4) 6_575 7_666
C15 S2 C15 S2 -0.001(14) 7_666 7_666
O6 S3 C17 C17 149.9(11) . 2_656
C17 S3 C17 C17 -101.6(13) 6_575 2_656
O6 S3' C17' S3' 178.2(8) . 5_677
C17' S3' C17' S3' 64.8(13) 6_575 5_677
C17' S3' C17' S3' -52.1(10) 2_657 5_677
C17' S3' C17' S3' -0.001(1) 5_677 5_677
